data_1509707
loop_
_publ_author_name
'Schimek, G.L.'
'Kolis, J.W.'
'Wood, P.T.'
'Pennington, W.T.'

_publ_section_title
;
 Supercritical ammonia synthesis and characterization of four new alkali
 metal silver antimony sulfides: M Ag2 Sb S4 and M2 Ag Sb S4 (M= K, Rb)
;
_journal_name_full 'Journal of Solid State Chemistry'
_journal_page_first 277
_journal_page_last 284
_journal_paper_doi 10.1006/jssc.1996.0179
_journal_volume 123
_journal_year 1996
_chemical_formula_sum 'Ag2 Rb S4 Sb'
_chemical_name_systematic 'Rb (Ag2 Sb S4)'
_space_group_IT_number 154
_symmetry_space_group_name_Hall 'P 32 2"'
_symmetry_space_group_name_H-M 'P 32 2 1'
_cell_angle_alpha 90
_cell_angle_beta 90
_cell_angle_gamma 120
_cell_formula_units_Z 3
_cell_length_a 6.63
_cell_length_b 6.63
_cell_length_c 16.7
_cell_volume 635.732
_citation_journal_id_ASTM JSSCBI
_cod_data_source_file silver2-3_175.cif
_cod_data_source_block Ag2Rb1S4Sb1
_cod_original_cell_volume 635.7322
_cod_original_formula_sum 'Ag2 Rb1 S4 Sb1'
_cod_database_code 1509707

loop_
_symmetry_equiv_pos_as_xyz
x,y,z
-y,x-y,z+2/3
-x+y,-x,z+1/3
y,x,-z
-x,-x+y,-z+2/3
x-y,-y,-z+1/3

loop_
_atom_site_label
_atom_site_type_symbol
_atom_site_fract_x
_atom_site_fract_y
_atom_site_fract_z
_atom_site_occupancy
_atom_site_U_iso_or_equiv
S1 S-2 0.5066 -0.0198 0.5533 1 0.0
Sb1 Sb+5 0.7218 0 0.6667 1 0.0
Ag1 Ag+1 0.0979 0.7172 0.5962 1 0.0
S2 S-2 0.7598 0.6674 0.6746 1 0.0
Rb1 Rb+1 0.443 0.443 0.5 1 0.0
